data_4104462
loop_
_publ_author_name
'Allan J. Canty'
'Michael G. Gardiner'
'Roderick C. Jones'
'Thomas Rodemann'
'Manab Sharma'

_publ_section_title
;
 Binuclear Intermediates in Oxidation Reactions:
 [(Me3SiC\\tbC)Me2(bipy)Pt-PtMe2(bipy)]+ in the Oxidation of PtIIMe2(bipy)
 (bipy = 2,2'-Bipyridine) by IPh(C\\tbCSiMe3)(OTf) (OTf = Triflate)
;
_journal_name_full 'Journal of the American Chemical Society'
_journal_page_first 7236
_journal_page_last 7237
_journal_paper_doi 10.1021/ja902799u
_journal_volume 131
_journal_year 2009
_chemical_formula_moiety 'C29 H37 N4 Pt2 Si, I'
_chemical_formula_sum 'C29 H37 I N4 Pt2 Si'
_chemical_formula_weight 986.80
_chemical_name_systematic
; 
 ? 
;
_space_group_IT_number 2
_symmetry_cell_setting triclinic
_symmetry_Int_Tables_number 2
_symmetry_space_group_name_Hall '-P 1'
_symmetry_space_group_name_H-M 'P -1'
_atom_sites_solution_hydrogens geom
_atom_sites_solution_primary direct
_atom_sites_solution_secondary difmap
_audit_creation_method SHELXL-97
_cell_angle_alpha 96.373(5)
_cell_angle_beta 98.346(6)
_cell_angle_gamma 101.480(3)
_cell_formula_units_Z 2
_cell_length_a 8.2500(9)
_cell_length_b 9.6850(9)
_cell_length_c 21.0360(13)
_cell_measurement_reflns_used 16762
_cell_measurement_temperature 100(2)
_cell_measurement_theta_max 26.44
_cell_measurement_theta_min 2.36
_cell_volume 1612.7(3)
_computing_cell_refinement XDS
_computing_data_collection BLU-ICE
_computing_data_reduction XDS
_computing_molecular_graphics
;
'X-SEED (Barbour, 2008) and ORTEPIII (Farrugia, 2008)' 
;
_computing_publication_material 'WinGX (Farrugia, 1999)'
_computing_structure_refinement 'SHELXL-97 (Sheldrick, 1997)'
_computing_structure_solution 'SHELXS-97 (Sheldrick, 1990)'
_diffrn_ambient_temperature 100(2)
_diffrn_detector_area_resol_mean 'ADSC Q210'
_diffrn_measured_fraction_theta_full 0.897
_diffrn_measured_fraction_theta_max 0.897
_diffrn_measurement_device_type '3-BM1 Australian Synchrotron'
_diffrn_measurement_method Rotation
_diffrn_radiation_monochromator Si<111>
_diffrn_radiation_source 'Synchrotron BM'
_diffrn_radiation_type Synchrotron
_diffrn_radiation_wavelength 0.77487
_diffrn_reflns_av_R_equivalents 0.0381
_diffrn_reflns_av_sigmaI/netI 0.0310
_diffrn_reflns_limit_h_max 9
_diffrn_reflns_limit_h_min -9
_diffrn_reflns_limit_k_max 11
_diffrn_reflns_limit_k_min -11
_diffrn_reflns_limit_l_max 24
_diffrn_reflns_limit_l_min -24
_diffrn_reflns_number 17922
_diffrn_reflns_theta_full 26.44
_diffrn_reflns_theta_max 26.44
_diffrn_reflns_theta_min 2.36
_exptl_absorpt_coefficient_mu 9.683
_exptl_absorpt_correction_type none
_exptl_crystal_colour orange
_exptl_crystal_density_diffrn 2.032
_exptl_crystal_description plate
_exptl_crystal_F_000 924
_exptl_crystal_size_max 0.05
_exptl_crystal_size_mid 0.02
_exptl_crystal_size_min 0.02
_refine_diff_density_max 1.923
_refine_diff_density_min -1.693
_refine_diff_density_rms 0.188
_refine_ls_extinction_coef 0.0062(3)
_refine_ls_extinction_expression Fc^*^=kFc[1+0.001xFc^2^\l^3^/sin(2\q)]^-1/4^
_refine_ls_extinction_method SHELXL
_refine_ls_goodness_of_fit_ref 1.065
_refine_ls_hydrogen_treatment constr
_refine_ls_matrix_type full
_refine_ls_number_parameters 342
_refine_ls_number_reflns 4593
_refine_ls_number_restraints 0
_refine_ls_restrained_S_all 1.065
_refine_ls_R_factor_all 0.0301
_refine_ls_R_factor_gt 0.0296
_refine_ls_shift/su_max 0.001
_refine_ls_shift/su_mean 0.000
_refine_ls_structure_factor_coef Fsqd
_refine_ls_weighting_details 'calc w=1/[\s^2^(Fo^2^)+(0.0458P)^2^+8.9757P] where P=(Fo^2^+2Fc^2^)/3'
_refine_ls_weighting_scheme calc
_refine_ls_wR_factor_gt 0.0787
_refine_ls_wR_factor_ref 0.0791
_reflns_number_gt 4476
_reflns_number_total 4593
_reflns_threshold_expression >2sigma(I)
_cod_data_source_file ja902799u_si_002.cif
_cod_data_source_block c:cantybinuclear\complex4
_cod_database_code 4104462

loop_
_symmetry_equiv_pos_as_xyz
'x, y, z'
'-x, -y, -z'

loop_
_atom_site_label
_atom_site_type_symbol
_atom_site_fract_x
_atom_site_fract_y
_atom_site_fract_z
_atom_site_U_iso_or_equiv
_atom_site_adp_type
_atom_site_occupancy
_atom_site_symmetry_multiplicity
_atom_site_calc_flag
_atom_site_refinement_flags
Pt1 Pt 0.41579(3) 0.23211(2) 0.201801(11) 0.01348(12) Uani 1 1 d .
Pt2 Pt 0.61169(3) 0.46335(2) 0.286492(12) 0.01412(12) Uani 1 1 d .
I1 I 0.81678(5) 0.73272(4) 0.40710(2) 0.02080(14) Uani 1 1 d .
Si1 Si 0.0947(3) -0.2193(2) 0.06272(10) 0.0342(5) Uani 1 1 d .
N1A N 0.3762(6) 0.1129(5) 0.2825(2) 0.0119(10) Uani 1 1 d .
N1B N 0.6183(6) 0.1221(5) 0.2098(3) 0.0161(11) Uani 1 1 d .
N1C N 0.4210(6) 0.4633(5) 0.3442(2) 0.0139(11) Uani 1 1 d .
N1D N 0.6795(6) 0.3378(5) 0.3592(3) 0.0145(11) Uani 1 1 d .
C1 C 0.2772(8) 0.0610(7) 0.1460(3) 0.0160(14) Uani 1 1 d .
C2 C 0.1982(9) -0.0495(7) 0.1134(3) 0.0214(15) Uani 1 1 d .
C3 C 0.144(3) -0.2130(18) -0.0181(7) 0.136(8) Uani 1 1 d .
H3E H 0.2666 -0.1897 -0.0155 0.204 Uiso 1 1 calc R
H3F H 0.0960 -0.1400 -0.0378 0.204 Uiso 1 1 calc R
H3G H 0.0977 -0.3059 -0.0448 0.204 Uiso 1 1 calc R
C4 C 0.134(2) -0.3622(11) 0.1051(8) 0.143(9) Uani 1 1 d .
H4E H 0.2551 -0.3467 0.1215 0.215 Uiso 1 1 calc R
H4F H 0.0973 -0.4523 0.0755 0.215 Uiso 1 1 calc R
H4G H 0.0730 -0.3660 0.1416 0.215 Uiso 1 1 calc R
C5 C -0.1457(15) -0.2415(17) 0.0497(9) 0.122(7) Uani 1 1 d .
H5E H -0.1983 -0.3247 0.0170 0.183 Uiso 1 1 calc R
H5F H -0.1755 -0.1561 0.0346 0.183 Uiso 1 1 calc R
H5G H -0.1856 -0.2550 0.0907 0.183 Uiso 1 1 calc R
C1A C 0.4597(8) 0.3120(7) 0.1176(3) 0.0224(14) Uani 1 1 d .
H1A1 H 0.4572 0.2334 0.0836 0.034 Uiso 1 1 calc R
H1A2 H 0.5701 0.3773 0.1255 0.034 Uiso 1 1 calc R
H1A3 H 0.3728 0.3633 0.1036 0.034 Uiso 1 1 calc R
C2A C 0.2444(7) 0.1026(7) 0.3138(3) 0.0179(14) Uani 1 1 d .
H2A H 0.1701 0.1647 0.3062 0.021 Uiso 1 1 calc R
C3A C 0.2114(8) 0.0065(7) 0.3565(3) 0.0225(14) Uani 1 1 d .
H3A H 0.1160 0.0016 0.3773 0.027 Uiso 1 1 calc R
C4A C 0.3208(9) -0.0823(7) 0.3683(4) 0.0251(15) Uani 1 1 d .
H4A H 0.3016 -0.1496 0.3975 0.030 Uiso 1 1 calc R
C5A C 0.4583(9) -0.0726(7) 0.3373(3) 0.0225(14) Uani 1 1 d .
H5A H 0.5359 -0.1315 0.3458 0.027 Uiso 1 1 calc R
C6A C 0.4823(7) 0.0244(6) 0.2935(3) 0.0140(12) Uani 1 1 d .
C1B C 0.2086(8) 0.3204(7) 0.1947(3) 0.0218(14) Uani 1 1 d .
H1B1 H 0.1359 0.2828 0.1527 0.033 Uiso 1 1 calc R
H1B2 H 0.2443 0.4241 0.1982 0.033 Uiso 1 1 calc R
H1B3 H 0.1467 0.2964 0.2298 0.033 Uiso 1 1 calc R
C2B C 0.6184(8) 0.0327(7) 0.2551(3) 0.0173(13) Uani 1 1 d .
C3B C 0.7406(8) -0.0462(7) 0.2630(3) 0.0198(14) Uani 1 1 d .
H3B H 0.7450 -0.1035 0.2968 0.024 Uiso 1 1 calc R
C4B C 0.8574(8) -0.0410(7) 0.2210(4) 0.0247(15) Uani 1 1 d .
H4B H 0.9392 -0.0976 0.2247 0.030 Uiso 1 1 calc R
C5B C 0.8526(8) 0.0466(7) 0.1743(4) 0.0245(15) Uani 1 1 d .
H5B H 0.9310 0.0516 0.1453 0.029 Uiso 1 1 calc R
C6B C 0.7322(8) 0.1279(7) 0.1699(3) 0.0218(14) Uani 1 1 d .
H6B H 0.7299 0.1895 0.1378 0.026 Uiso 1 1 calc R
C1C C 0.8137(8) 0.4697(7) 0.2408(3) 0.0239(15) Uani 1 1 d .
H1C1 H 0.7778 0.4664 0.1941 0.036 Uiso 1 1 calc R
H1C2 H 0.8631 0.3877 0.2485 0.036 Uiso 1 1 calc R
H1C3 H 0.8973 0.5579 0.2578 0.036 Uiso 1 1 calc R
C2C C 0.2949(8) 0.5332(7) 0.3361(3) 0.0198(14) Uani 1 1 d .
H2C H 0.2816 0.5805 0.2990 0.024 Uiso 1 1 calc R
C3C C 0.1850(8) 0.5390(8) 0.3790(4) 0.0251(15) Uani 1 1 d .
H3C H 0.0970 0.5883 0.3713 0.030 Uiso 1 1 calc R
C4C C 0.2037(8) 0.4724(8) 0.4334(4) 0.0289(17) Uani 1 1 d .
H4C H 0.1299 0.4762 0.4639 0.035 Uiso 1 1 calc R
C5C C 0.3316(8) 0.4000(7) 0.4428(3) 0.0212(14) Uani 1 1 d .
H5C H 0.3459 0.3523 0.4797 0.025 Uiso 1 1 calc R
C6C C 0.4395(8) 0.3978(7) 0.3976(3) 0.0174(13) Uani 1 1 d .
C1D C 0.5477(8) 0.6024(7) 0.2265(3) 0.0224(14) Uani 1 1 d .
H1D1 H 0.6486 0.6535 0.2127 0.034 Uiso 1 1 calc R
H1D2 H 0.4958 0.6707 0.2496 0.034 Uiso 1 1 calc R
H1D3 H 0.4680 0.5498 0.1882 0.034 Uiso 1 1 calc R
C2D C 0.5795(7) 0.3232(7) 0.4050(3) 0.0171(13) Uani 1 1 d .
C3D C 0.6120(9) 0.2446(7) 0.4547(3) 0.0229(15) Uani 1 1 d .
H3D H 0.5392 0.2334 0.4857 0.028 Uiso 1 1 calc R
C4D C 0.7489(9) 0.1828(8) 0.4595(4) 0.0318(17) Uani 1 1 d .
H4D H 0.7708 0.1277 0.4931 0.038 Uiso 1 1 calc R
C5D C 0.8528(9) 0.2027(8) 0.4144(4) 0.0294(17) Uani 1 1 d .
H5D H 0.9509 0.1648 0.4176 0.035 Uiso 1 1 calc R
C6D C 0.8149(8) 0.2772(7) 0.3649(3) 0.0204(14) Uani 1 1 d .
H6D H 0.8861 0.2870 0.3333 0.024 Uiso 1 1 calc R

loop_
_atom_site_aniso_label
_atom_site_aniso_U_11
_atom_site_aniso_U_22
_atom_site_aniso_U_33
_atom_site_aniso_U_23
_atom_site_aniso_U_13
_atom_site_aniso_U_12
Pt1 0.01076(16) 0.01468(17) 0.01447(17) 0.00261(12) 0.00053(10) 0.00242(10)
Pt2 0.01047(16) 0.01456(16) 0.01639(17) 0.00247(12) 0.00189(10) 0.00071(10)
I1 0.0146(2) 0.0253(2) 0.0259(3) 0.0121(2) 0.00380(17) 0.00757(17)
Si1 0.0561(14) 0.0187(10) 0.0216(11) -0.0015(10) 0.0027(10) -0.0010(9)
N1A 0.011(2) 0.009(2) 0.013(3) -0.003(2) 0.001(2) -0.0017(19)
N1B 0.014(2) 0.014(3) 0.018(3) -0.001(2) 0.005(2) 0.001(2)
N1C 0.013(2) 0.011(2) 0.015(3) -0.005(2) -0.005(2) 0.002(2)
N1D 0.007(2) 0.015(3) 0.021(3) 0.001(2) 0.001(2) 0.003(2)
C1 0.017(3) 0.020(4) 0.015(3) 0.008(3) 0.007(3) 0.006(3)
C2 0.030(4) 0.021(4) 0.012(3) -0.003(3) 0.004(3) 0.005(3)
C3 0.22(2) 0.100(12) 0.048(8) -0.029(9) 0.041(10) -0.056(13)
C4 0.23(2) 0.019(6) 0.126(14) 0.009(8) -0.101(14) 0.004(8)
C5 0.053(7) 0.099(11) 0.172(17) -0.069(12) -0.024(9) -0.002(7)
C1A 0.026(3) 0.025(4) 0.016(3) 0.010(3) 0.000(3) 0.004(3)
C2A 0.012(3) 0.015(3) 0.025(4) -0.001(3) 0.003(3) 0.001(2)
C3A 0.021(3) 0.020(3) 0.024(4) -0.003(3) 0.008(3) -0.002(3)
C4A 0.035(4) 0.017(3) 0.025(4) 0.007(3) 0.011(3) 0.003(3)
C5A 0.030(4) 0.018(3) 0.022(4) 0.002(3) 0.005(3) 0.008(3)
C6A 0.010(3) 0.009(3) 0.016(3) -0.002(3) -0.005(2) -0.004(2)
C1B 0.019(3) 0.017(3) 0.026(4) 0.000(3) -0.001(3) 0.000(3)
C2B 0.017(3) 0.014(3) 0.016(3) -0.007(3) -0.002(3) 0.000(2)
C3B 0.018(3) 0.019(3) 0.022(4) 0.000(3) -0.002(3) 0.008(3)
C4B 0.013(3) 0.023(4) 0.034(4) -0.005(3) -0.001(3) 0.004(3)
C5B 0.013(3) 0.027(4) 0.030(4) -0.006(3) 0.009(3) -0.001(3)
C6B 0.019(3) 0.023(4) 0.022(4) 0.002(3) 0.006(3) 0.001(3)
C1C 0.020(3) 0.024(4) 0.023(4) 0.000(3) 0.001(3) -0.004(3)
C2C 0.015(3) 0.017(3) 0.024(4) -0.006(3) -0.004(3) 0.004(3)
C3C 0.010(3) 0.029(4) 0.034(4) -0.006(3) 0.003(3) 0.005(3)
C4C 0.016(3) 0.037(4) 0.030(4) -0.009(4) 0.008(3) 0.002(3)
C5C 0.022(3) 0.021(3) 0.016(3) -0.005(3) 0.005(3) -0.005(3)
C6C 0.016(3) 0.012(3) 0.019(3) -0.006(3) -0.001(3) -0.002(2)
C1D 0.026(3) 0.020(3) 0.017(3) 0.001(3) -0.004(3) 0.001(3)
C2D 0.013(3) 0.018(3) 0.016(3) -0.004(3) -0.005(2) 0.001(2)
C3D 0.031(4) 0.022(4) 0.013(3) -0.001(3) 0.001(3) 0.000(3)
C4D 0.041(4) 0.029(4) 0.021(4) 0.002(4) -0.012(3) 0.011(3)
C5D 0.025(4) 0.026(4) 0.034(4) -0.002(4) -0.013(3) 0.013(3)
C6D 0.011(3) 0.022(3) 0.023(4) -0.008(3) -0.003(3) 0.000(3)

loop_
_atom_type_symbol
_atom_type_description
_atom_type_scat_dispersion_real
_atom_type_scat_dispersion_imag
_atom_type_scat_source
C C 0.0033 0.0016 'International Tables Vol C Tables 4.2.6.8 and 6.1.1.4'
H H 0.0000 0.0000 'International Tables Vol C Tables 4.2.6.8 and 6.1.1.4'
N N 0.0061 0.0033 'International Tables Vol C Tables 4.2.6.8 and 6.1.1.4'
Si Si 0.0817 0.0704 'International Tables Vol C Tables 4.2.6.8 and 6.1.1.4'
I I -0.4742 1.8119 'International Tables Vol C Tables 4.2.6.8 and 6.1.1.4'
Pt Pt -1.7033 8.3905 'International Tables Vol C Tables 4.2.6.8 and 6.1.1.4'

loop_
_geom_angle_atom_site_label_1
_geom_angle_atom_site_label_2
_geom_angle_atom_site_label_3
_geom_angle
C1 Pt1 C1B 88.4(3)
C1 Pt1 C1A 86.8(3)
C1B Pt1 C1A 86.5(3)
C1 Pt1 N1B 87.7(2)
C1B Pt1 N1B 174.9(2)
C1A Pt1 N1B 96.5(2)
C1 Pt1 N1A 85.9(2)
C1B Pt1 N1A 100.1(2)
C1A Pt1 N1A 170.0(2)
N1B Pt1 N1A 76.41(18)
C1 Pt1 Pt2 176.54(17)
C1B Pt1 Pt2 92.85(19)
C1A Pt1 Pt2 96.4(2)
N1B Pt1 Pt2 90.88(14)
N1A Pt1 Pt2 90.75(13)
C1C Pt2 C1D 85.0(3)
C1C Pt2 N1C 173.5(2)
C1D Pt2 N1C 98.7(2)
C1C Pt2 N1D 98.5(2)
C1D Pt2 N1D 172.9(2)
N1C Pt2 N1D 77.15(18)
C1C Pt2 Pt1 93.84(19)
C1D Pt2 Pt1 91.98(19)
N1C Pt2 Pt1 91.38(14)
N1D Pt2 Pt1 93.92(14)
C1C Pt2 I1 93.81(19)
C1D Pt2 I1 92.3(2)
N1C Pt2 I1 80.75(14)
N1D Pt2 I1 81.39(14)
Pt1 Pt2 I1 171.544(12)
C4 Si1 C3 119.6(10)
C4 Si1 C2 109.2(5)
C3 Si1 C2 108.6(5)
C4 Si1 C5 104.8(9)
C3 Si1 C5 103.8(9)
C2 Si1 C5 110.5(5)
C2A N1A C6A 118.3(5)
C2A N1A Pt1 126.3(4)
C6A N1A Pt1 114.5(4)
C6B N1B C2B 119.6(5)
C6B N1B Pt1 124.3(4)
C2B N1B Pt1 115.8(4)
C2C N1C C6C 117.9(5)
C2C N1C Pt2 126.2(4)
C6C N1C Pt2 115.5(4)
C6D N1D C2D 118.0(5)
C6D N1D Pt2 126.3(4)
C2D N1D Pt2 115.7(4)
C2 C1 Pt1 175.9(6)
C1 C2 Si1 175.4(6)
Si1 C3 H3E 109.5
Si1 C3 H3F 109.5
H3E C3 H3F 109.5
Si1 C3 H3G 109.5
H3E C3 H3G 109.5
H3F C3 H3G 109.5
Si1 C4 H4E 109.5
Si1 C4 H4F 109.5
H4E C4 H4F 109.5
Si1 C4 H4G 109.5
H4E C4 H4G 109.5
H4F C4 H4G 109.5
Si1 C5 H5E 109.5
Si1 C5 H5F 109.5
H5E C5 H5F 109.5
Si1 C5 H5G 109.5
H5E C5 H5G 109.5
H5F C5 H5G 109.5
Pt1 C1A H1A1 109.5
Pt1 C1A H1A2 109.5
H1A1 C1A H1A2 109.5
Pt1 C1A H1A3 109.5
H1A1 C1A H1A3 109.5
H1A2 C1A H1A3 109.5
N1A C2A C3A 123.4(6)
N1A C2A H2A 118.3
C3A C2A H2A 118.3
C2A C3A C4A 118.2(6)
C2A C3A H3A 120.9
C4A C3A H3A 120.9
C3A C4A C5A 119.5(6)
C3A C4A H4A 120.3
C5A C4A H4A 120.3
C4A C5A C6A 119.5(6)
C4A C5A H5A 120.3
C6A C5A H5A 120.3
N1A C6A C5A 121.1(6)
N1A C6A C2B 116.5(5)
C5A C6A C2B 122.3(5)
Pt1 C1B H1B1 109.5
Pt1 C1B H1B2 109.5
H1B1 C1B H1B2 109.5
Pt1 C1B H1B3 109.5
H1B1 C1B H1B3 109.5
H1B2 C1B H1B3 109.5
N1B C2B C3B 120.5(6)
N1B C2B C6A 116.4(5)
C3B C2B C6A 123.1(6)
C2B C3B C4B 119.5(6)
C2B C3B H3B 120.3
C4B C3B H3B 120.3
C5B C4B C3B 119.1(6)
C5B C4B H4B 120.4
C3B C4B H4B 120.4
C4B C5B C6B 119.3(6)
C4B C5B H5B 120.4
C6B C5B H5B 120.4
N1B C6B C5B 121.8(6)
N1B C6B H6B 119.1
C5B C6B H6B 119.1
Pt2 C1C H1C1 109.5
Pt2 C1C H1C2 109.5
H1C1 C1C H1C2 109.5
Pt2 C1C H1C3 109.5
H1C1 C1C H1C3 109.5
H1C2 C1C H1C3 109.5
N1C C2C C3C 122.9(6)
N1C C2C H2C 118.6
C3C C2C H2C 118.6
C2C C3C C4C 119.3(6)
C2C C3C H3C 120.3
C4C C3C H3C 120.3
C3C C4C C5C 119.0(6)
C3C C4C H4C 120.5
C5C C4C H4C 120.5
C4C C5C C6C 119.3(6)
C4C C5C H5C 120.4
C6C C5C H5C 120.4
N1C C6C C5C 121.7(6)
N1C C6C C2D 116.3(5)
C5C C6C C2D 122.0(6)
Pt2 C1D H1D1 109.5
Pt2 C1D H1D2 109.5
H1D1 C1D H1D2 109.5
Pt2 C1D H1D3 109.5
H1D1 C1D H1D3 109.5
H1D2 C1D H1D3 109.5
N1D C2D C3D 120.7(6)
N1D C2D C6C 115.1(5)
C3D C2D C6C 124.2(6)
C4D C3D C2D 120.6(6)
C4D C3D H3D 119.7
C2D C3D H3D 119.7
C5D C4D C3D 118.2(6)
C5D C4D H4D 120.9
C3D C4D H4D 120.9
C6D C5D C4D 119.9(6)
C6D C5D H5D 120.1
C4D C5D H5D 120.1
N1D C6D C5D 122.6(6)
N1D C6D H6D 118.7
C5D C6D H6D 118.7

loop_
_geom_bond_atom_site_label_1
_geom_bond_atom_site_label_2
_geom_bond_distance
Pt1 C1 1.964(7)
Pt1 C1B 2.052(6)
Pt1 C1A 2.061(6)
Pt1 N1B 2.150(5)
Pt1 N1A 2.183(5)
Pt1 Pt2 2.7639(4)
Pt2 C1C 2.035(6)
Pt2 C1D 2.038(6)
Pt2 N1C 2.122(5)
Pt2 N1D 2.137(5)
Pt2 I1 3.4108(6)
Si1 C4 1.786(11)
Si1 C3 1.811(13)
Si1 C2 1.833(7)
Si1 C5 1.927(12)
N1A C2A 1.343(8)
N1A C6A 1.357(8)
N1B C6B 1.346(8)
N1B C2B 1.357(8)
N1C C2C 1.350(8)
N1C C6C 1.356(8)
N1D C6D 1.358(8)
N1D C2D 1.359(8)
C1 C2 1.212(10)
C3 H3E 0.9800
C3 H3F 0.9800
C3 H3G 0.9800
C4 H4E 0.9800
C4 H4F 0.9800
C4 H4G 0.9800
C5 H5E 0.9800
C5 H5F 0.9800
C5 H5G 0.9800
C1A H1A1 0.9800
C1A H1A2 0.9800
C1A H1A3 0.9800
C2A C3A 1.380(9)
C2A H2A 0.9500
C3A C4A 1.381(10)
C3A H3A 0.9500
C4A C5A 1.381(10)
C4A H4A 0.9500
C5A C6A 1.393(9)
C5A H5A 0.9500
C6A C2B 1.470(9)
C1B H1B1 0.9800
C1B H1B2 0.9800
C1B H1B3 0.9800
C2B C3B 1.383(9)
C3B C4B 1.398(10)
C3B H3B 0.9500
C4B C5B 1.368(10)
C4B H4B 0.9500
C5B C6B 1.384(10)
C5B H5B 0.9500
C6B H6B 0.9500
C1C H1C1 0.9800
C1C H1C2 0.9800
C1C H1C3 0.9800
C2C C3C 1.374(10)
C2C H2C 0.9500
C3C C4C 1.380(11)
C3C H3C 0.9500
C4C C5C 1.381(10)
C4C H4C 0.9500
C5C C6C 1.395(9)
C5C H5C 0.9500
C6C C2D 1.478(9)
C1D H1D1 0.9800
C1D H1D2 0.9800
C1D H1D3 0.9800
C2D C3D 1.385(9)
C3D C4D 1.376(10)
C3D H3D 0.9500
C4D C5D 1.373(11)
C4D H4D 0.9500
C5D C6D 1.364(10)
C5D H5D 0.9500
C6D H6D 0.9500

loop_
_geom_torsion_atom_site_label_1
_geom_torsion_atom_site_label_2
_geom_torsion_atom_site_label_3
_geom_torsion_atom_site_label_4
_geom_torsion
C1 Pt1 Pt2 C1C 112(3)
C1B Pt1 Pt2 C1C -136.4(3)
C1A Pt1 Pt2 C1C -49.5(3)
N1B Pt1 Pt2 C1C 47.1(2)
N1A Pt1 Pt2 C1C 123.5(2)
C1 Pt1 Pt2 C1D -163(3)
C1B Pt1 Pt2 C1D -51.2(3)
C1A Pt1 Pt2 C1D 35.6(3)
N1B Pt1 Pt2 C1D 132.2(2)
N1A Pt1 Pt2 C1D -151.4(2)
C1 Pt1 Pt2 N1C -64(3)
C1B Pt1 Pt2 N1C 47.6(2)
C1A Pt1 Pt2 N1C 134.4(2)
N1B Pt1 Pt2 N1C -128.98(19)
N1A Pt1 Pt2 N1C -52.56(18)
C1 Pt1 Pt2 N1D 13(3)
C1B Pt1 Pt2 N1D 124.8(2)
C1A Pt1 Pt2 N1D -148.4(2)
N1B Pt1 Pt2 N1D -51.77(19)
N1A Pt1 Pt2 N1D 24.65(19)
C1 Pt1 Pt2 I1 -43(3)
C1B Pt1 Pt2 I1 68.8(2)
C1A Pt1 Pt2 I1 155.6(2)
N1B Pt1 Pt2 I1 -107.77(15)
N1A Pt1 Pt2 I1 -31.34(15)
C1 Pt1 N1A C2A -85.3(5)
C1B Pt1 N1A C2A 2.3(5)
C1A Pt1 N1A C2A -128.5(12)
N1B Pt1 N1A C2A -173.9(5)
Pt2 Pt1 N1A C2A 95.3(5)
C1 Pt1 N1A C6A 83.3(4)
C1B Pt1 N1A C6A 171.0(4)
C1A Pt1 N1A C6A 40.1(14)
N1B Pt1 N1A C6A -5.3(4)
Pt2 Pt1 N1A C6A -96.0(4)
C1 Pt1 N1B C6B 91.2(5)
C1B Pt1 N1B C6B 131(3)
C1A Pt1 N1B C6B 4.6(6)
N1A Pt1 N1B C6B 177.5(5)
Pt2 Pt1 N1B C6B -92.0(5)
C1 Pt1 N1B C2B -83.0(5)
C1B Pt1 N1B C2B -43(3)
C1A Pt1 N1B C2B -169.6(5)
N1A Pt1 N1B C2B 3.3(4)
Pt2 Pt1 N1B C2B 93.8(4)
C1C Pt2 N1C C2C 128.1(19)
C1D Pt2 N1C C2C 3.4(5)
N1D Pt2 N1C C2C 177.4(5)
Pt1 Pt2 N1C C2C -88.9(5)
I1 Pt2 N1C C2C 94.2(5)
C1C Pt2 N1C C6C -45(2)
C1D Pt2 N1C C6C -169.8(4)
N1D Pt2 N1C C6C 4.3(4)
Pt1 Pt2 N1C C6C 98.0(4)
I1 Pt2 N1C C6C -78.9(4)
C1C Pt2 N1D C6D -4.2(5)
C1D Pt2 N1D C6D -123.8(17)
N1C Pt2 N1D C6D -179.2(5)
Pt1 Pt2 N1D C6D 90.3(5)
I1 Pt2 N1D C6D -96.8(5)
C1C Pt2 N1D C2D 173.0(5)
C1D Pt2 N1D C2D 53.4(19)
N1C Pt2 N1D C2D -2.0(4)
Pt1 Pt2 N1D C2D -92.5(4)
I1 Pt2 N1D C2D 80.4(4)
C1B Pt1 C1 C2 -152(8)
C1A Pt1 C1 C2 122(8)
N1B Pt1 C1 C2 25(8)
N1A Pt1 C1 C2 -52(8)
Pt2 Pt1 C1 C2 -40(10)
Pt1 C1 C2 Si1 -50(13)
C4 Si1 C2 C1 73(8)
C3 Si1 C2 C1 -59(8)
C5 Si1 C2 C1 -172(7)
C6A N1A C2A C3A -0.1(9)
Pt1 N1A C2A C3A 168.2(5)
N1A C2A C3A C4A 0.9(10)
C2A C3A C4A C5A 0.0(10)
C3A C4A C5A C6A -1.5(10)
C2A N1A C6A C5A -1.6(9)
Pt1 N1A C6A C5A -171.2(5)
C2A N1A C6A C2B 176.1(5)
Pt1 N1A C6A C2B 6.5(7)
C4A C5A C6A N1A 2.4(10)
C4A C5A C6A C2B -175.2(6)
C6B N1B C2B C3B 3.8(9)
Pt1 N1B C2B C3B 178.3(5)
C6B N1B C2B C6A -175.5(6)
Pt1 N1B C2B C6A -1.0(7)
N1A C6A C2B N1B -3.8(8)
C5A C6A C2B N1B 173.9(6)
N1A C6A C2B C3B 177.0(6)
C5A C6A C2B C3B -5.3(10)
N1B C2B C3B C4B -4.5(10)
C6A C2B C3B C4B 174.7(6)
C2B C3B C4B C5B 2.6(10)
C3B C4B C5B C6B 0.0(10)
C2B N1B C6B C5B -1.2(10)
Pt1 N1B C6B C5B -175.2(5)
C4B C5B C6B N1B -0.7(10)
C6C N1C C2C C3C -0.7(9)
Pt2 N1C C2C C3C -173.7(5)
N1C C2C C3C C4C 0.8(10)
C2C C3C C4C C5C -0.8(10)
C3C C4C C5C C6C 0.8(10)
C2C N1C C6C C5C 0.8(9)
Pt2 N1C C6C C5C 174.5(5)
C2C N1C C6C C2D -179.6(5)
Pt2 N1C C6C C2D -5.9(7)
C4C C5C C6C N1C -0.8(10)
C4C C5C C6C C2D 179.6(6)
C6D N1D C2D C3D -2.2(9)
Pt2 N1D C2D C3D -179.7(5)
C6D N1D C2D C6C 177.1(5)
Pt2 N1D C2D C6C -0.4(7)
N1C C6C C2D N1D 4.2(8)
C5C C6C C2D N1D -176.2(6)
N1C C6C C2D C3D -176.6(6)
C5C C6C C2D C3D 3.0(10)
N1D C2D C3D C4D 1.7(10)
C6C C2D C3D C4D -177.6(6)
C2D C3D C4D C5D 0.9(11)
C3D C4D C5D C6D -2.7(11)
C2D N1D C6D C5D 0.3(9)
Pt2 N1D C6D C5D 177.5(5)
C4D C5D C6D N1D 2.2(11)
